data_7039430
loop_
_publ_author_name
'Xiao, Ying'
'Wang, Qing'
'Huang, Yanmei'
'Ma, Xiangling'
'Xiong, Xinnuo'
'Li, Hui'

_publ_section_title
;
 Synthesis, structure, and biological evaluation of a copper(ii) complex
 with fleroxacin and 1,10-phenanthroline.
;
_journal_issue 27
_journal_name_full 'Dalton transactions (Cambridge, England : 2003)'
_journal_page_first 10928
_journal_page_last 10935
_journal_paper_doi 10.1039/c6dt00915h
_journal_volume 45
_journal_year 2016
_chemical_formula_moiety 'C29 H27 Cu F3 N5 O4, C2 H3 O2, 8(H2 O1), 1.8(O)'
_chemical_formula_sum 'C31 H46 Cu F3 N5 O15.8'
_chemical_formula_weight 862.07
_chemical_name_systematic
;
 ?
;
_space_group_crystal_system triclinic
_space_group_IT_number 2
_space_group_name_Hall '-P 1'
_space_group_name_H-M_alt 'P -1'
_symmetry_space_group_name_Hall '-P 1'
_symmetry_space_group_name_H-M 'P -1'
_atom_sites_solution_hydrogens mixed
_atom_sites_solution_primary direct
_audit_creation_date 2016-06-01
_audit_creation_method
;
Olex2 1.2
(compiled 2016.02.19 svn.r3266 for OlexSys, GUI svn.r5155)
;
_audit_update_record
;
2016-06-01 deposited with the CCDC.
2016-06-02 downloaded from the CCDC.
;
_cell_angle_alpha 85.203(3)
_cell_angle_beta 83.566(2)
_cell_angle_gamma 74.151(3)
_cell_formula_units_Z 2
_cell_length_a 8.0413(2)
_cell_length_b 13.2675(4)
_cell_length_c 18.7584(6)
_cell_measurement_reflns_used 1365
_cell_measurement_temperature 143(2)
_cell_measurement_theta_max 24.3280
_cell_measurement_theta_min 3.4350
_cell_volume 1910.14(10)
_computing_molecular_graphics 'Olex2 (Dolomanov et al., 2009)'
_computing_publication_material 'Olex2 (Dolomanov et al., 2009)'
_computing_structure_refinement 'ShelXL (Sheldrick, 2015)'
_computing_structure_solution 'SIR2004 (Burla et al., 2007)'
_diffrn_ambient_environment N~2~
_diffrn_ambient_temperature 143.1(10)
_diffrn_detector_area_resol_mean 16.0874
_diffrn_measured_fraction_theta_full 0.998
_diffrn_measured_fraction_theta_max 0.999
_diffrn_measurement_device_type 'Xcalibur, Eos'
_diffrn_measurement_method '\w scans'
_diffrn_radiation_type MoK\a
_diffrn_radiation_wavelength 0.71073
_diffrn_reflns_av_R_equivalents 0.0208
_diffrn_reflns_av_unetI/netI 0.0404
_diffrn_reflns_Laue_measured_fraction_full 0.998
_diffrn_reflns_Laue_measured_fraction_max 0.999
_diffrn_reflns_limit_h_max 10
_diffrn_reflns_limit_h_min -9
_diffrn_reflns_limit_k_max 16
_diffrn_reflns_limit_k_min -13
_diffrn_reflns_limit_l_max 23
_diffrn_reflns_limit_l_min -23
_diffrn_reflns_number 16246
_diffrn_reflns_point_group_measured_fraction_full 0.998
_diffrn_reflns_point_group_measured_fraction_max 0.999
_diffrn_reflns_theta_full 25.242
_diffrn_reflns_theta_max 26.371
_diffrn_reflns_theta_min 2.955
_diffrn_source 'Enhance (Mo) X-ray Source'
_exptl_absorpt_coefficient_mu 0.663
_exptl_absorpt_correction_T_max 1.00000
_exptl_absorpt_correction_T_min 0.71038
_exptl_absorpt_correction_type multi-scan
_exptl_crystal_colour blue-green
_exptl_crystal_density_diffrn 1.499
_exptl_crystal_density_method 'not measured'
_exptl_crystal_description block
_exptl_crystal_F_000 899
_exptl_crystal_size_max 0.3
_exptl_crystal_size_mid 0.2
_exptl_crystal_size_min 0.2
_refine_diff_density_max 0.626
_refine_diff_density_min -0.385
_refine_diff_density_rms 0.061
_refine_ls_extinction_method none
_refine_ls_goodness_of_fit_ref 1.030
_refine_ls_hydrogen_treatment mixed
_refine_ls_matrix_type full
_refine_ls_number_parameters 587
_refine_ls_number_reflns 7793
_refine_ls_number_restraints 0
_refine_ls_restrained_S_all 1.030
_refine_ls_R_factor_all 0.0503
_refine_ls_R_factor_gt 0.0387
_refine_ls_shift/su_max 0.001
_refine_ls_shift/su_mean 0.000
_refine_ls_structure_factor_coef Fsqd
_refine_ls_weighting_details
;
 w=1/[\s^2^(Fo^2^)+(0.0418P)^2^+1.2478P]
 where P=(Fo^2^+2Fc^2^)/3
;
_refine_ls_weighting_scheme calc
_refine_ls_wR_factor_gt 0.0916
_refine_ls_wR_factor_ref 0.0968
_reflns_Friedel_coverage 0.000
_reflns_number_gt 6491
_reflns_number_total 7793
_reflns_threshold_expression 'I > 2\s(I)'
_cod_data_source_file c6dt00915h2.cif
_cod_data_source_block 2
_cod_depositor_comments 'Adding full bibliography for 7039430.cif.'
_cod_original_cell_volume 1910.15(10)
_cod_original_formula_sum 'C31 H46 Cu F3 N5 O15.80'
_cod_database_code 7039430
_shelxl_version_number 2013-2
_shelx_space_group_comment
;
The symmetry employed for this shelxl refinement is uniquely defined
by the following loop, which should always be used as a source of
symmetry information in preference to the above space-group names.
They are only intended as comments.
;
_shelx_estimated_absorpt_t_max 0.879
_shelx_estimated_absorpt_t_min 0.826
_olex2_refinement_description
;
1. Fixed Uiso
 At 1.2 times of:
  All C(H) groups, All C(H,H) groups, All C(H,H,H,H) groups
 At 1.5 times of:
  All C(H,H,H) groups, All O(H,H) groups
2. Uiso/Uaniso restraints and constraints
Uanis(N1A) = Uanis(N1)
Uanis(C14A) = Uanis(C14)
3. Others
 Fixed Sof: H31A(0.6) H31B(0.6) H31C(0.4) H31D(0.4) H53A(0.6) H53B(0.6)
 H53C(0.4) H53D(0.4) N1(0.6) C14(0.6) H14A(0.6) H14B(0.6) H14C(0.6) N1A(0.4)
 C14A(0.4) H14D(0.4) H14E(0.4) H14F(0.4) O8W1(0.7) H8WA(0.7) H8WB(0.7)
 O12W(0.33) O13W(0.33) O11W(0.34) O14W(0.4) O10W(0.4) O9W1(0.6) O9W2(0.4)
 O8W2(0.3) H8WC(0.3) H8WD(0.3)
 Fixed Uiso: H1WA(0.033) H1WB(0.033)
 Fixed X: H1WA(0.312201) H1WB(0.4231)
 Fixed Y: H1WA(0.286499) H1WB(0.3492)
 Fixed Z: H1WA(0.673201) H1WB(0.644)
4.a Riding coordinates:
 O8W1(H8WA), O9W1(H9WA,H9WB), O8W2(H8WC,H8WD)
4.b Secondary CH2 refined with riding coordinates:
 C31(H31A,H31B), C31(H31C,H31D), C32(H32A,H32B), C38(H38A,H38B), C49(H49A,
 H49B), C50(H50A,H50B), C53(H53A,H53B), C53(H53C,H53D)
4.c Aromatic/amide H refined with riding coordinates:
 C16(H16), C22(H22), C23(H23), C30(H30), C37(H37), C39(H39), C43(H43),
 C46(H46), C47(H47), C48(H48)
4.d Idealised Me refined as rotating group:
 C14(H14A,H14B,H14C), C14A(H14D,H14E,H14F), C10(H10A,H10B,H10C)
;
_olex2_submission_special_instructions 'No special instructions were received'

loop_
_space_group_symop_operation_xyz
'x, y, z'
'-x, -y, -z'

loop_
_atom_site_label
_atom_site_type_symbol
_atom_site_fract_x
_atom_site_fract_y
_atom_site_fract_z
_atom_site_U_iso_or_equiv
_atom_site_adp_type
_atom_site_occupancy
_atom_site_site_symmetry_order
_atom_site_calc_flag
_atom_site_refinement_flags_posn
_atom_site_refinement_flags_occupancy
_atom_site_disorder_assembly
_atom_site_disorder_group
Cu1 Cu 0.12389(3) 0.43228(2) 0.58592(2) 0.01581(8) Uani 1 1 d . . . .
F2 F 0.53506(17) 0.40440(10) 0.25161(7) 0.0242(3) Uani 1 1 d . . . .
F3 F 0.3969(2) 0.08083(11) 0.26291(7) 0.0303(3) Uani 1 1 d . . . .
F11 F 0.4422(2) -0.08340(13) 0.46539(9) 0.0472(4) Uani 1 1 d . . . .
O1W O 0.34713(19) 0.31741(12) 0.63368(8) 0.0219(3) Uani 1 1 d . . . .
H1WA H 0.3122 0.2865 0.6732 0.033 Uiso 1 1 d . . . .
H1WB H 0.4231 0.3492 0.6440 0.033 Uiso 1 1 d . . . .
O3AA O -0.01061(19) 0.33114(12) 0.60140(8) 0.0199(3) Uani 1 1 d . . . .
O5 O -0.0503(2) 0.17436(13) 0.59305(8) 0.0227(4) Uani 1 1 d . . . .
O7 O 0.19828(19) 0.39792(12) 0.48667(8) 0.0184(3) Uani 1 1 d . . . .
N14 N 0.2063(2) 0.56339(14) 0.57104(9) 0.0150(4) Uani 1 1 d . . . .
N15 N 0.2358(2) 0.11367(14) 0.40408(10) 0.0186(4) Uani 1 1 d . . . .
N18 N 0.0275(2) 0.49212(14) 0.68168(9) 0.0167(4) Uani 1 1 d . . . .
N19 N 0.5610(3) 0.21568(15) 0.18776(10) 0.0242(4) Uani 1 1 d . . . .
C16 C -0.1143(3) 0.50413(19) 0.80096(12) 0.0221(5) Uani 1 1 d . . . .
H16 H -0.1722 0.4728 0.8400 0.027 Uiso 1 1 calc R . . .
C20 C 0.3107(3) 0.18604(17) 0.36363(11) 0.0164(4) Uani 1 1 d . . . .
C22 C 0.3400(3) 0.69212(18) 0.51218(12) 0.0196(5) Uani 1 1 d . . . .
H22 H 0.4078 0.7125 0.4716 0.024 Uiso 1 1 calc R . . .
C23 C 0.2978(3) 0.59626(17) 0.51514(11) 0.0179(5) Uani 1 1 d . . . .
H23 H 0.3363 0.5529 0.4755 0.021 Uiso 1 1 calc R . . .
C24 C 0.1517(3) 0.62606(17) 0.62770(11) 0.0155(4) Uani 1 1 d . . . .
C25 C 0.4560(3) 0.33436(17) 0.28662(11) 0.0173(4) Uani 1 1 d . . . .
C28 C 0.1309(3) 0.23200(17) 0.50019(11) 0.0159(4) Uani 1 1 d . . . .
C29 C 0.0175(3) 0.24527(17) 0.56976(11) 0.0169(4) Uani 1 1 d . . . .
C30 C -0.0883(3) 0.60070(19) 0.80624(12) 0.0218(5) Uani 1 1 d . . . .
H30 H -0.1294 0.6374 0.8488 0.026 Uiso 1 1 calc R . . .
C31 C 0.6245(4) 0.0772(2) 0.10373(13) 0.0414(7) Uani 1 1 d . . . .
H31A H 0.4988 0.0827 0.1063 0.050 Uiso 0.6 1 calc R P A 1
H31B H 0.6909 0.0043 0.0939 0.050 Uiso 0.6 1 calc R P A 1
H31C H 0.7141 0.0125 0.0899 0.050 Uiso 0.4 1 calc R P A 2
H31D H 0.5136 0.0579 0.1153 0.050 Uiso 0.4 1 calc R P A 2
C32 C 0.5755(3) 0.29343(18) 0.12941(12) 0.0231(5) Uani 1 1 d . . . .
H32A H 0.6944 0.3028 0.1238 0.028 Uiso 1 1 calc R . . .
H32B H 0.4927 0.3618 0.1406 0.028 Uiso 1 1 calc R . . .
C33 C -0.0004(3) 0.64581(18) 0.74849(12) 0.0186(5) Uani 1 1 d . . . .
C34 C 0.2062(3) 0.30871(17) 0.46327(11) 0.0157(4) Uani 1 1 d . . . .
C35 C 0.1852(3) 0.72424(17) 0.62885(11) 0.0170(4) Uani 1 1 d . . . .
C36 C 0.0569(3) 0.58730(17) 0.68733(11) 0.0154(4) Uani 1 1 d . . . .
C37 C 0.1208(3) 0.78454(18) 0.69101(12) 0.0213(5) Uani 1 1 d . . . .
H37 H 0.1399 0.8520 0.6920 0.026 Uiso 1 1 calc R . . .
C38 C 0.2491(3) 0.00676(18) 0.38165(13) 0.0269(5) Uani 1 1 d . . . .
H38A H 0.2275 0.0111 0.3304 0.032 Uiso 1 1 calc R . . .
H38B H 0.1582 -0.0210 0.4101 0.032 Uiso 1 1 calc R . . .
C39 C 0.1513(3) 0.13910(17) 0.46846(12) 0.0182(5) Uani 1 1 d . . . .
H39 H 0.1009 0.0885 0.4945 0.022 Uiso 1 1 calc R . . .
C40 C 0.2956(3) 0.28408(17) 0.39272(11) 0.0147(4) Uani 1 1 d . . . .
C41 C 0.4751(3) 0.23851(17) 0.25376(11) 0.0175(5) Uani 1 1 d . . . .
C43 C -0.0544(3) 0.45163(18) 0.73700(12) 0.0191(5) Uani 1 1 d . . . .
H43 H -0.0736 0.3847 0.7335 0.023 Uiso 1 1 calc R . . .
C44 C 0.3967(3) 0.16897(17) 0.29481(12) 0.0186(5) Uani 1 1 d . . . .
C46 C 0.2822(3) 0.75653(18) 0.56864(12) 0.0193(5) Uani 1 1 d . . . .
H46 H 0.3078 0.8225 0.5669 0.023 Uiso 1 1 calc R . . .
C47 C 0.0329(3) 0.74657(18) 0.74841(12) 0.0218(5) Uani 1 1 d . . . .
H47 H -0.0071 0.7875 0.7892 0.026 Uiso 1 1 calc R . . .
C48 C 0.3682(3) 0.35726(17) 0.35192(11) 0.0167(4) Uani 1 1 d . . . .
H48 H 0.3560 0.4239 0.3701 0.020 Uiso 1 1 calc R . . .
C49 C 0.4223(4) -0.0671(2) 0.39164(14) 0.0359(6) Uani 1 1 d . . . .
H49A H 0.4312 -0.1347 0.3707 0.043 Uiso 1 1 calc R . . .
H49B H 0.5151 -0.0374 0.3669 0.043 Uiso 1 1 calc R . . .
C50 C 0.6717(3) 0.11076(18) 0.17133(13) 0.0262(5) Uani 1 1 d . . . .
H50A H 0.6565 0.0599 0.2116 0.031 Uiso 1 1 calc R . . .
H50B H 0.7950 0.1119 0.1654 0.031 Uiso 1 1 calc R . . .
C53 C 0.5366(4) 0.2572(2) 0.06122(13) 0.0410(7) Uani 1 1 d . . . .
H53A H 0.5416 0.3102 0.0212 0.049 Uiso 0.6 1 calc R P B 1
H53B H 0.4196 0.2450 0.0667 0.049 Uiso 0.6 1 calc R P B 1
H53C H 0.4087 0.2734 0.0623 0.049 Uiso 0.4 1 calc R P B 2
H53D H 0.5752 0.3019 0.0214 0.049 Uiso 0.4 1 calc R P B 2
N1 N 0.6757(6) 0.1554(4) 0.0470(3) 0.0264(10) Uani 0.6 1 d . P C 1
C14 C 0.6516(9) 0.1234(4) -0.0241(3) 0.0508(15) Uani 0.6 1 d . P C 1
H14A H 0.7329 0.0550 -0.0337 0.076 Uiso 0.6 1 calc GR P C 1
H14B H 0.6736 0.1757 -0.0615 0.076 Uiso 0.6 1 calc GR P C 1
H14C H 0.5323 0.1184 -0.0243 0.076 Uiso 0.6 1 calc GR P C 1
N1A N 0.6057(9) 0.1493(7) 0.0414(5) 0.0264(10) Uani 0.4 1 d . P C 2
C14A C 0.5304(13) 0.1201(8) -0.0190(5) 0.0508(15) Uani 0.4 1 d . P C 2
H14D H 0.6012 0.0518 -0.0350 0.076 Uiso 0.4 1 calc GR P C 2
H14E H 0.5276 0.1732 -0.0587 0.076 Uiso 0.4 1 calc GR P C 2
H14F H 0.4119 0.1156 -0.0035 0.076 Uiso 0.4 1 calc GR P C 2
O0AA O 0.4595(2) 0.56389(14) 0.09429(8) 0.0272(4) Uani 1 1 d . . . .
O2AA O 0.3542(2) 0.66410(13) 0.18663(9) 0.0273(4) Uani 1 1 d . . . .
C9 C 0.4782(3) 0.60847(18) 0.14773(12) 0.0209(5) Uani 1 1 d . . . .
C10 C 0.6609(3) 0.5961(2) 0.16623(15) 0.0331(6) Uani 1 1 d . . . .
H10A H 0.7347 0.5276 0.1520 0.050 Uiso 1 1 calc GR . . .
H10B H 0.6602 0.6009 0.2181 0.050 Uiso 1 1 calc GR . . .
H10C H 0.7065 0.6518 0.1406 0.050 Uiso 1 1 calc GR . . .
O8W1 O 0.0804(5) 0.3617(4) 0.0273(2) 0.0513(11) Uani 0.7 1 d . P D 1
H8WA H -0.0316 0.3863 0.0218 0.034(11) Uiso 0.7 1 d R P D 1
H8WB H 0.113(7) 0.404(4) 0.018(3) 0.05(2) Uiso 0.7 1 d . P E 1
O6W O 0.3711(2) 0.62347(16) 0.33500(11) 0.0306(4) Uani 1 1 d . . . .
H6WA H 0.376(4) 0.634(2) 0.2900(18) 0.046(9) Uiso 1 1 d . . . .
H6WB H 0.283(4) 0.654(3) 0.3504(17) 0.047(10) Uiso 1 1 d . . . .
O5W O 0.1123(3) 0.0040(2) 0.19176(13) 0.0511(6) Uani 1 1 d . . . .
H5WA H 0.112(4) 0.035(2) 0.1571(16) 0.029(9) Uiso 1 1 d . . . .
H5WB H 0.207(5) -0.037(3) 0.1940(18) 0.054(11) Uiso 1 1 d . . . .
O2W O 0.8808(3) -0.04068(16) 0.30100(13) 0.0383(5) Uani 1 1 d . . . .
H2WA H 0.939(4) -0.080(3) 0.3347(19) 0.060(11) Uiso 1 1 d . . . .
H2WB H 0.954(4) -0.029(3) 0.2703(19) 0.056(12) Uiso 1 1 d . . . .
O7W O 0.2580(2) 0.5154(2) 0.00005(12) 0.0418(6) Uani 1 1 d . . . .
H7WA H 0.332(4) 0.495(2) -0.0278(16) 0.036(9) Uiso 1 1 d . . . .
H7WB H 0.308(4) 0.538(3) 0.0325(18) 0.055(10) Uiso 1 1 d . . . .
O3W O 0.7533(2) -0.19062(16) 0.24971(12) 0.0306(4) Uani 1 1 d . . . .
H3WA H 0.785(4) -0.149(3) 0.2672(16) 0.037(9) Uiso 1 1 d . . . .
H3WB H 0.824(5) -0.208(3) 0.2165(19) 0.060(12) Uiso 1 1 d . . . .
O4W O 0.4038(3) -0.14285(18) 0.22241(13) 0.0426(5) Uani 1 1 d . . . .
H4WA H 0.512(5) -0.149(3) 0.2247(18) 0.062(11) Uiso 1 1 d . . . .
H4WB H 0.399(4) -0.195(3) 0.2120(17) 0.040(10) Uiso 1 1 d . . . .
O12W O 0.1166(8) 0.1441(5) 0.0848(3) 0.0410(15) Uiso 0.33 1 d . P F 3
O13W O 0.0403(9) 0.1504(6) 0.0643(4) 0.0458(16) Uiso 0.33 1 d . P G 2
O11W O 0.0134(7) 0.0908(5) 0.0551(3) 0.0381(13) Uiso 0.34 1 d . P H 1
O14W O 0.9370(7) 0.1150(5) -0.0208(3) 0.0565(15) Uani 0.4 1 d . P I 2
O10W O 0.1735(8) 0.1958(5) -0.0457(3) 0.0610(16) Uiso 0.4 1 d . P J 1
O9W1 O 0.0099(5) 0.7384(3) 0.1356(2) 0.0384(9) Uani 0.6 1 d . P K 1
H9WA H 0.1256 0.7324 0.1590 0.058 Uiso 1 1 d R . . .
H9WB H 0.0406 0.7946 0.1176 0.058 Uiso 1 1 d R . . .
O9W2 O 0.0375(6) 0.7866(5) 0.1565(3) 0.0383(13) Uani 0.4 1 d . P L 2
O8W2 O 0.0619(11) 0.3498(6) 0.0015(4) 0.034(2) Uiso 0.3 1 d . P M 2
H8WC H 0.1297 0.3889 0.0076 0.050 Uiso 0.3 1 d R P M 2
H8WD H -0.0267 0.3871 -0.0202 0.050 Uiso 0.3 1 d R P M 2

loop_
_atom_site_aniso_label
_atom_site_aniso_U_11
_atom_site_aniso_U_22
_atom_site_aniso_U_33
_atom_site_aniso_U_23
_atom_site_aniso_U_13
_atom_site_aniso_U_12
Cu1 0.01725(14) 0.01389(15) 0.01733(14) -0.00214(10) -0.00146(10) -0.00558(10)
F2 0.0311(7) 0.0191(7) 0.0248(7) -0.0009(5) 0.0029(6) -0.0132(6)
F3 0.0538(9) 0.0196(8) 0.0230(7) -0.0071(6) 0.0012(6) -0.0190(7)
F11 0.0616(11) 0.0321(10) 0.0419(9) 0.0069(7) -0.0028(8) -0.0060(8)
O1W 0.0209(8) 0.0212(9) 0.0228(8) -0.0005(7) -0.0038(6) -0.0036(7)
O3AA 0.0216(8) 0.0180(9) 0.0220(8) -0.0031(6) -0.0003(6) -0.0087(6)
O5 0.0281(8) 0.0207(9) 0.0233(8) 0.0017(7) -0.0016(7) -0.0146(7)
O7 0.0243(8) 0.0135(8) 0.0196(8) -0.0023(6) -0.0013(6) -0.0085(6)
N14 0.0150(8) 0.0143(9) 0.0152(8) -0.0008(7) -0.0029(7) -0.0026(7)
N15 0.0217(9) 0.0129(10) 0.0231(10) -0.0018(7) -0.0031(8) -0.0071(8)
N18 0.0143(8) 0.0154(10) 0.0199(9) -0.0003(7) -0.0026(7) -0.0031(7)
N19 0.0368(11) 0.0147(10) 0.0180(9) 0.0005(8) -0.0015(8) -0.0026(8)
C16 0.0168(11) 0.0297(14) 0.0198(11) 0.0023(10) -0.0011(9) -0.0077(10)
C20 0.0172(10) 0.0124(11) 0.0206(11) 0.0014(8) -0.0067(9) -0.0045(8)
C22 0.0178(10) 0.0233(12) 0.0185(11) 0.0036(9) -0.0028(9) -0.0076(9)
C23 0.0163(10) 0.0189(12) 0.0173(10) -0.0001(9) -0.0037(8) -0.0022(9)
C24 0.0129(10) 0.0151(11) 0.0188(10) 0.0001(8) -0.0068(8) -0.0025(8)
C25 0.0188(10) 0.0137(11) 0.0204(11) 0.0032(9) -0.0045(9) -0.0061(9)
C28 0.0155(10) 0.0142(11) 0.0192(10) 0.0007(8) -0.0057(8) -0.0047(8)
C29 0.0146(10) 0.0175(12) 0.0195(11) 0.0024(9) -0.0073(8) -0.0047(9)
C30 0.0177(11) 0.0280(13) 0.0181(11) -0.0033(9) -0.0004(9) -0.0033(9)
C31 0.075(2) 0.0161(14) 0.0244(13) -0.0032(10) -0.0026(13) 0.0021(13)
C32 0.0271(12) 0.0155(12) 0.0249(12) 0.0031(9) 0.0027(10) -0.0059(10)
C33 0.0143(10) 0.0203(12) 0.0208(11) -0.0037(9) -0.0041(9) -0.0021(9)
C34 0.0148(10) 0.0139(11) 0.0191(10) -0.0008(8) -0.0072(8) -0.0028(8)
C35 0.0154(10) 0.0159(11) 0.0201(11) -0.0013(9) -0.0064(9) -0.0029(8)
C36 0.0119(9) 0.0159(11) 0.0183(10) 0.0012(8) -0.0054(8) -0.0024(8)
C37 0.0226(11) 0.0168(12) 0.0264(12) -0.0046(9) -0.0070(10) -0.0052(9)
C38 0.0378(14) 0.0171(13) 0.0304(13) -0.0061(10) 0.0047(11) -0.0165(11)
C39 0.0175(10) 0.0163(12) 0.0226(11) 0.0022(9) -0.0042(9) -0.0074(9)
C40 0.0141(10) 0.0132(11) 0.0182(10) 0.0006(8) -0.0068(8) -0.0040(8)
C41 0.0199(11) 0.0148(11) 0.0173(10) 0.0002(9) -0.0072(9) -0.0019(9)
C43 0.0159(10) 0.0187(12) 0.0237(11) 0.0006(9) -0.0043(9) -0.0059(9)
C44 0.0253(11) 0.0116(11) 0.0209(11) -0.0030(9) -0.0084(9) -0.0049(9)
C46 0.0185(10) 0.0170(12) 0.0250(12) 0.0024(9) -0.0081(9) -0.0076(9)
C47 0.0210(11) 0.0214(13) 0.0230(11) -0.0085(9) -0.0034(9) -0.0030(9)
C48 0.0168(10) 0.0129(11) 0.0207(11) -0.0017(8) -0.0061(9) -0.0025(8)
C49 0.0511(17) 0.0161(13) 0.0334(14) 0.0000(11) 0.0103(12) -0.0031(12)
C50 0.0270(12) 0.0174(13) 0.0286(12) 0.0017(10) -0.0015(10) 0.0024(10)
C53 0.074(2) 0.0198(14) 0.0210(12) 0.0016(10) -0.0045(13) 0.0011(13)
N1 0.041(3) 0.0234(15) 0.0162(14) -0.0064(11) -0.006(2) -0.008(2)
C14 0.095(5) 0.035(2) 0.0232(18) -0.0069(16) -0.011(3) -0.015(3)
N1A 0.041(3) 0.0234(15) 0.0162(14) -0.0064(11) -0.006(2) -0.008(2)
C14A 0.095(5) 0.035(2) 0.0232(18) -0.0069(16) -0.011(3) -0.015(3)
O0AA 0.0232(8) 0.0362(11) 0.0233(9) -0.0046(7) -0.0026(7) -0.0085(7)
O2AA 0.0228(8) 0.0238(9) 0.0338(9) -0.0060(7) 0.0043(7) -0.0048(7)
C9 0.0222(11) 0.0171(12) 0.0233(12) 0.0018(9) 0.0002(9) -0.0070(9)
C10 0.0231(12) 0.0405(17) 0.0390(15) -0.0135(12) -0.0040(11) -0.0104(11)
O8W1 0.044(2) 0.072(3) 0.041(2) -0.017(2) -0.0073(17) -0.014(2)
O6W 0.0195(9) 0.0426(12) 0.0283(10) -0.0034(9) 0.0001(8) -0.0065(8)
O5W 0.0309(12) 0.0724(18) 0.0402(14) 0.0020(13) -0.0084(10) 0.0034(12)
O2W 0.0442(12) 0.0306(11) 0.0451(12) 0.0125(9) -0.0197(11) -0.0163(9)
O7W 0.0213(10) 0.0758(17) 0.0304(11) -0.0165(11) 0.0006(9) -0.0139(10)
O3W 0.0292(10) 0.0287(11) 0.0374(11) -0.0001(9) -0.0049(9) -0.0136(8)
O4W 0.0353(12) 0.0247(12) 0.0687(15) -0.0111(11) -0.0132(11) -0.0039(9)
O14W 0.050(3) 0.062(4) 0.047(3) 0.012(3) 0.004(3) -0.006(3)
O9W1 0.040(2) 0.034(2) 0.038(2) -0.0010(16) 0.0046(16) -0.0090(16)
O9W2 0.022(2) 0.052(4) 0.030(3) 0.009(3) 0.001(2) 0.005(2)

loop_
_atom_type_symbol
_atom_type_description
_atom_type_scat_dispersion_real
_atom_type_scat_dispersion_imag
_atom_type_scat_source
C C 0.0030 0.0020 'International Tables Vol C Tables 4.2.6.8 and 6.1.1.4'
H H 0.0000 0.0000 'International Tables Vol C Tables 4.2.6.8 and 6.1.1.4'
Cu Cu 0.3200 1.2650 'International Tables Vol C Tables 4.2.6.8 and 6.1.1.4'
F F 0.0170 0.0100 'International Tables Vol C Tables 4.2.6.8 and 6.1.1.4'
N N 0.0060 0.0030 'International Tables Vol C Tables 4.2.6.8 and 6.1.1.4'
O O 0.0110 0.0060 'International Tables Vol C Tables 4.2.6.8 and 6.1.1.4'

loop_
_geom_angle_atom_site_label_1
_geom_angle_atom_site_label_2
_geom_angle_atom_site_label_3
_geom_angle
O3AA Cu1 O1W 90.42(6)
O3AA Cu1 O7 93.33(6)
O3AA Cu1 N14 165.86(7)
O3AA Cu1 N18 91.20(7)
O7 Cu1 O1W 96.40(6)
O7 Cu1 N14 91.35(7)
O7 Cu1 N18 170.31(7)
N14 Cu1 O1W 102.31(6)
N18 Cu1 O1W 92.12(6)
N18 Cu1 N14 82.31(7)
C29 O3AA Cu1 126.94(14)
C34 O7 Cu1 122.94(14)
C23 N14 Cu1 129.70(15)
C23 N14 C24 118.25(19)
C24 N14 Cu1 112.02(14)
C20 N15 C38 124.14(18)
C39 N15 C20 119.09(19)
C39 N15 C38 116.73(19)
C36 N18 Cu1 112.07(14)
C43 N18 Cu1 129.31(16)
C43 N18 C36 118.61(19)
C32 N19 C50 111.97(18)
C41 N19 C32 124.60(19)
C41 N19 C50 122.84(19)
C30 C16 C43 119.2(2)
N15 C20 C40 118.63(19)
N15 C20 C44 123.79(19)
C44 C20 C40 117.6(2)
C46 C22 C23 119.3(2)
N14 C23 C22 122.7(2)
N14 C24 C35 123.0(2)
N14 C24 C36 116.69(19)
C35 C24 C36 120.33(19)
F2 C25 C41 117.72(19)
F2 C25 C48 118.66(19)
C48 C25 C41 123.6(2)
C34 C28 C29 125.73(19)
C39 C28 C29 115.4(2)
C39 C28 C34 118.7(2)
O3AA C29 C28 118.77(19)
O5 C29 O3AA 122.5(2)
O5 C29 C28 118.6(2)
C16 C30 C33 119.9(2)
C50 C31 N1 102.4(3)
N1A C31 C50 119.0(4)
N19 C32 C53 109.3(2)
C30 C33 C47 124.4(2)
C36 C33 C30 117.0(2)
C36 C33 C47 118.7(2)
O7 C34 C28 125.17(19)
O7 C34 C40 118.1(2)
C28 C34 C40 116.76(19)
C24 C35 C37 118.6(2)
C24 C35 C46 117.1(2)
C46 C35 C37 124.3(2)
N18 C36 C24 116.80(19)
N18 C36 C33 122.9(2)
C33 C36 C24 120.3(2)
C47 C37 C35 121.0(2)
N15 C38 C49 112.3(2)
N15 C39 C28 125.7(2)
C20 C40 C34 121.1(2)
C48 C40 C20 118.76(19)
C48 C40 C34 120.16(19)
N19 C41 C25 123.8(2)
N19 C41 C44 122.1(2)
C44 C41 C25 114.01(19)
N18 C43 C16 122.3(2)
F3 C44 C20 118.6(2)
F3 C44 C41 116.17(19)
C41 C44 C20 125.2(2)
C22 C46 C35 119.7(2)
C37 C47 C33 121.1(2)
C25 C48 C40 120.8(2)
F11 C49 C38 108.7(2)
N19 C50 C31 110.06(19)
C32 C53 N1 105.6(3)
N1A C53 C32 121.7(4)
C53 N1 C31 103.5(4)
C14 N1 C31 107.5(4)
C14 N1 C53 106.8(4)
C31 N1A C53 111.6(6)
C31 N1A C14A 116.6(7)
C53 N1A C14A 115.6(7)
O0AA C9 O2AA 124.1(2)
O0AA C9 C10 117.7(2)
O2AA C9 C10 118.1(2)

loop_
_geom_bond_atom_site_label_1
_geom_bond_atom_site_label_2
_geom_bond_distance
Cu1 O1W 2.2328(15)
Cu1 O3AA 1.9266(16)
Cu1 O7 1.9430(15)
Cu1 N14 2.0126(18)
Cu1 N18 2.0120(18)
F2 C25 1.351(2)
F3 C44 1.357(2)
F11 C49 1.403(3)
O3AA C29 1.282(3)
O5 C29 1.237(3)
O7 C34 1.280(3)
N14 C23 1.326(3)
N14 C24 1.363(3)
N15 C20 1.397(3)
N15 C38 1.486(3)
N15 C39 1.339(3)
N18 C36 1.361(3)
N18 C43 1.322(3)
N19 C32 1.457(3)
N19 C41 1.363(3)
N19 C50 1.469(3)
C16 C30 1.367(3)
C16 C43 1.408(3)
C20 C40 1.422(3)
C20 C44 1.400(3)
C22 C23 1.398(3)
C22 C46 1.375(3)
C24 C35 1.403(3)
C24 C36 1.423(3)
C25 C41 1.423(3)
C25 C48 1.357(3)
C28 C29 1.500(3)
C28 C34 1.416(3)
C28 C39 1.375(3)
C30 C33 1.408(3)
C31 C50 1.498(4)
C31 N1 1.526(6)
C31 N1A 1.442(10)
C32 C53 1.497(3)
C33 C36 1.402(3)
C33 C47 1.433(3)
C34 C40 1.451(3)
C35 C37 1.436(3)
C35 C46 1.404(3)
C37 C47 1.359(3)
C38 C49 1.490(4)
C40 C48 1.398(3)
C41 C44 1.390(3)
C53 N1 1.521(6)
C53 N1A 1.451(9)
N1 C14 1.482(7)
N1A C14A 1.468(10)
O0AA C9 1.248(3)
O2AA C9 1.264(3)
C9 C10 1.510(3)
